data_7224484
loop_
_publ_author_name
'Aulakh, Darpandeep'
'Nicoletta, Anthony P.'
'Varghese, Juby R.'
'Wriedt, Mario'

_publ_section_title
;
 The structural diversity and properties of nine new viologen based
 zwitterionic metal--organic frameworks
;
_journal_issue 12
_journal_name_full CrystEngComm
_journal_page_first 2189
_journal_paper_doi 10.1039/C6CE00284F
_journal_volume 18
_journal_year 2016
_chemical_formula_moiety 'C26 H20 Br Cu N2 O4'
_chemical_formula_sum 'C26 H20 Br Cu N2 O4'
_chemical_formula_weight 567.89
_chemical_name_systematic
;
 ?
;
_space_group_crystal_system tetragonal
_space_group_IT_number 122
_space_group_name_Hall 'I -4 2bw'
_space_group_name_H-M_alt 'I -4 2 d'
_symmetry_space_group_name_Hall 'I -4 2bw'
_symmetry_space_group_name_H-M 'I -4 2 d'
_atom_sites_solution_hydrogens geom
_audit_creation_method SHELXL-2013
_audit_update_record
;
2015-12-07 deposited with the CCDC.
2016-02-25 downloaded from the CCDC.
;
_cell_angle_alpha 90
_cell_angle_beta 90
_cell_angle_gamma 90
_cell_formula_units_Z 8
_cell_length_a 13.2570(5)
_cell_length_b 13.2570(5)
_cell_length_c 31.1199(14)
_cell_measurement_reflns_used 26392
_cell_measurement_temperature 170(2)
_cell_measurement_theta_max 28.529
_cell_measurement_theta_min 1.67
_cell_volume 5469.3(4)
_computing_cell_refinement 'APEX2 (Bruker, 2013)'
_computing_data_collection 'APEX2 (Bruker, 2013)'
_computing_data_reduction 'APEX2 (Bruker, 2013)'
_computing_molecular_graphics 'SHELXP-2014/6 (Sheldrick, 2014)'
_computing_structure_refinement 'SHELXL-2014/6 (Sheldrick, 2014)'
_computing_structure_solution 'SHELXT-2014/6 (Sheldrick, 2014)'
_diffrn_ambient_temperature 170(2)
_diffrn_measured_fraction_theta_full 0.998
_diffrn_measured_fraction_theta_max 0.998
_diffrn_measurement_device_type 'Bruker APEX II CCD area detector'
_diffrn_measurement_method 'omega scans'
_diffrn_radiation_type MoK\a
_diffrn_radiation_wavelength 0.71073
_diffrn_reflns_av_R_equivalents 0.0558
_diffrn_reflns_av_unetI/netI 0.0504
_diffrn_reflns_Laue_measured_fraction_full 0.998
_diffrn_reflns_Laue_measured_fraction_max 0.998
_diffrn_reflns_limit_h_max 17
_diffrn_reflns_limit_h_min -17
_diffrn_reflns_limit_k_max 17
_diffrn_reflns_limit_k_min -17
_diffrn_reflns_limit_l_max 41
_diffrn_reflns_limit_l_min -41
_diffrn_reflns_number 26392
_diffrn_reflns_point_group_measured_fraction_full 0.998
_diffrn_reflns_point_group_measured_fraction_max 0.999
_diffrn_reflns_theta_full 25.242
_diffrn_reflns_theta_max 28.529
_diffrn_reflns_theta_min 1.670
_diffrn_source 'fine-focus sealed tube'
_exptl_absorpt_coefficient_mu 2.291
_exptl_absorpt_correction_T_max 0.763
_exptl_absorpt_correction_T_min 0.668
_exptl_absorpt_correction_type multi-scan
_exptl_absorpt_process_details 'SADABS (Sheldrick 2014)'
_exptl_crystal_colour blue
_exptl_crystal_density_diffrn 1.379
_exptl_crystal_description block
_exptl_crystal_F_000 2288
_exptl_crystal_size_max 0.24
_exptl_crystal_size_mid 0.15
_exptl_crystal_size_min 0.12
_refine_diff_density_max 1.247
_refine_diff_density_min -1.085
_refine_diff_density_rms 0.109
_refine_ls_abs_structure_details
;
 Refined as an inversion twin.
;
_refine_ls_abs_structure_Flack 0.87(4)
_refine_ls_extinction_method none
_refine_ls_goodness_of_fit_ref 1.038
_refine_ls_hydrogen_treatment constr
_refine_ls_matrix_type full
_refine_ls_number_parameters 156
_refine_ls_number_reflns 3472
_refine_ls_number_restraints 0
_refine_ls_restrained_S_all 1.038
_refine_ls_R_factor_all 0.0969
_refine_ls_R_factor_gt 0.0652
_refine_ls_shift/su_max 0.000
_refine_ls_shift/su_mean 0.000
_refine_ls_structure_factor_coef Fsqd
_refine_ls_weighting_details 'w=1/[\s^2^(Fo^2^)+(0.1265P)^2^+8.0880P] where P=(Fo^2^+2Fc^2^)/3'
_refine_ls_weighting_scheme calc
_refine_ls_wR_factor_gt 0.1920
_refine_ls_wR_factor_ref 0.2188
_reflns_Friedel_coverage 0.817
_reflns_Friedel_fraction_full 0.999
_reflns_Friedel_fraction_max 0.999
_reflns_number_gt 2307
_reflns_number_total 3472
_reflns_threshold_expression 'I > 2\s(I)'
_cod_data_source_file c6ce00284f2.cif
_cod_data_source_block da349_sq
_cod_depositor_comments 'Adding full bibliography for 7224483--7224492.cif.'
_cod_original_cell_volume 5469.3(5)
_cod_database_code 7224484
_shelx_space_group_comment
;
The symmetry employed for this shelxl refinement is uniquely defined
by the following loop, which should always be used as a source of
symmetry information in preference to the above space-group names.
They are only intended as comments.
;
_shelxl_version_number 2013-3

loop_
_space_group_symop_operation_xyz
'x, y, z'
'-x, -y, z'
'y, -x, -z'
'-y, x, -z'
'-x+1/2, y, -z+3/4'
'x+1/2, -y, -z+3/4'
'-y+1/2, -x, z+3/4'
'y+1/2, x, z+3/4'
'x+1/2, y+1/2, z+1/2'
'-x+1/2, -y+1/2, z+1/2'
'y+1/2, -x+1/2, -z+1/2'
'-y+1/2, x+1/2, -z+1/2'
'-x+1, y+1/2, -z+5/4'
'x+1, -y+1/2, -z+5/4'
'-y+1, -x+1/2, z+5/4'
'y+1, x+1/2, z+5/4'

loop_
_atom_site_label
_atom_site_type_symbol
_atom_site_fract_x
_atom_site_fract_y
_atom_site_fract_z
_atom_site_U_iso_or_equiv
_atom_site_adp_type
_atom_site_occupancy
_atom_site_site_symmetry_order
_atom_site_calc_flag
_atom_site_refinement_flags_posn
_atom_site_refinement_flags_adp
_atom_site_refinement_flags_occupancy
Cu1 Cu -1.5000 -1.5000 -0.04584(4) 0.0500(4) Uani 1 2 d S T P
Br1 Br -1.5000 -1.5000 -0.12868(4) 0.0824(5) Uani 1 2 d S T P
N1 N -1.2815(6) -0.8622(6) 0.0244(3) 0.0626(19) Uani 1 1 d . . .
O1 O -1.4534(5) -1.3639(4) -0.04378(19) 0.0577(14) Uani 1 1 d . . .
O2 O -1.4484(4) -1.3604(4) 0.0288(2) 0.0565(14) Uani 1 1 d . . .
C1 C -1.4360(6) -1.3216(6) -0.0082(3) 0.0548(19) Uani 1 1 d . . .
C2 C -1.3967(6) -1.2171(6) -0.0098(3) 0.0504(18) Uani 1 1 d . . .
C3 C -1.3474(7) -1.1746(7) 0.0245(3) 0.061(2) Uani 1 1 d . . .
H3 H -1.3373 -1.2131 0.0498 0.073 Uiso 1 1 calc R U .
C4 C -1.3115(7) -1.0749(7) 0.0226(3) 0.064(2) Uani 1 1 d . . .
H4 H -1.2774 -1.0464 0.0466 0.076 Uiso 1 1 calc R U .
C5 C -1.3261(7) -1.0192(6) -0.0137(3) 0.0561(19) Uani 1 1 d . . .
C6 C -1.3816(7) -1.0573(6) -0.0487(3) 0.060(2) Uani 1 1 d . . .
H6 H -1.3953 -1.0166 -0.0732 0.072 Uiso 1 1 calc R U .
C7 C -1.4159(7) -1.1572(7) -0.0463(3) 0.0577(19) Uani 1 1 d . . .
H7 H -1.4526 -1.1849 -0.0697 0.069 Uiso 1 1 calc R U .
C8 C -1.2829(10) -0.9143(7) -0.0190(3) 0.074(3) Uani 1 1 d . . .
H8A H -1.3247 -0.8752 -0.0395 0.089 Uiso 1 1 calc R U .
H8B H -1.2135 -0.9185 -0.0307 0.089 Uiso 1 1 calc R U .
C9 C -1.1962(7) -0.8620(7) 0.0476(3) 0.064(2) Uani 1 1 d . . .
H9 H -1.1367 -0.8920 0.0364 0.077 Uiso 1 1 calc R U .
C10 C -1.1953(7) -0.8180(7) 0.0880(3) 0.063(2) Uani 1 1 d . . .
H10 H -1.1352 -0.8176 0.1046 0.076 Uiso 1 1 calc R U .
C11 C -1.2840(6) -0.7738(6) 0.1042(3) 0.0552(19) Uani 1 1 d . . .
C12 C -1.3725(7) -0.7762(7) 0.0792(3) 0.059(2) Uani 1 1 d . . .
H12 H -1.4336 -0.7476 0.0895 0.071 Uiso 1 1 calc R U .
C13 C -1.3677(9) -0.8221(8) 0.0387(4) 0.076(3) Uani 1 1 d . . .
H13 H -1.4264 -0.8247 0.0212 0.091 Uiso 1 1 calc R U .

loop_
_atom_site_aniso_label
_atom_site_aniso_U_11
_atom_site_aniso_U_22
_atom_site_aniso_U_33
_atom_site_aniso_U_23
_atom_site_aniso_U_13
_atom_site_aniso_U_12
Cu1 0.0423(6) 0.0422(6) 0.0655(7) 0.000 0.000 -0.0029(6)
Br1 0.0921(11) 0.0935(10) 0.0615(7) 0.000 0.000 -0.0242(11)
N1 0.070(5) 0.049(4) 0.069(5) 0.006(3) 0.002(4) -0.011(3)
O1 0.061(3) 0.046(3) 0.066(3) 0.003(3) 0.002(3) -0.007(3)
O2 0.057(3) 0.042(3) 0.071(4) 0.003(2) -0.006(3) -0.006(2)
C1 0.048(4) 0.042(4) 0.074(5) -0.008(4) -0.004(4) 0.000(3)
C2 0.043(4) 0.044(4) 0.064(5) 0.003(3) 0.008(3) 0.002(3)
C3 0.060(5) 0.050(4) 0.073(6) 0.009(4) -0.008(4) 0.004(4)
C4 0.060(5) 0.058(5) 0.073(6) -0.002(4) 0.004(4) -0.013(4)
C5 0.068(5) 0.040(4) 0.060(4) 0.000(3) 0.003(4) -0.007(4)
C6 0.071(6) 0.043(4) 0.066(5) -0.002(4) 0.007(4) -0.001(4)
C7 0.053(5) 0.056(5) 0.065(5) -0.002(4) -0.001(4) -0.002(4)
C8 0.107(8) 0.045(5) 0.070(6) -0.004(4) -0.013(5) -0.014(5)
C9 0.062(5) 0.049(5) 0.082(6) -0.004(4) 0.008(5) 0.003(4)
C10 0.055(5) 0.052(5) 0.082(6) 0.005(4) -0.002(4) -0.003(4)
C11 0.046(4) 0.044(4) 0.076(5) 0.003(4) -0.005(4) -0.002(3)
C12 0.049(4) 0.048(4) 0.081(6) 0.005(4) -0.005(4) 0.003(4)
C13 0.080(7) 0.050(5) 0.097(8) 0.004(5) -0.024(6) 0.006(5)

loop_
_atom_type_symbol
_atom_type_description
_atom_type_scat_dispersion_real
_atom_type_scat_dispersion_imag
_atom_type_scat_source
C C 0.0033 0.0016 'International Tables Vol C Tables 4.2.6.8 and 6.1.1.4'
H H 0.0000 0.0000 'International Tables Vol C Tables 4.2.6.8 and 6.1.1.4'
N N 0.0061 0.0033 'International Tables Vol C Tables 4.2.6.8 and 6.1.1.4'
O O 0.0106 0.0060 'International Tables Vol C Tables 4.2.6.8 and 6.1.1.4'
Cu Cu 0.3201 1.2651 'International Tables Vol C Tables 4.2.6.8 and 6.1.1.4'
Br Br -0.2901 2.4595 'International Tables Vol C Tables 4.2.6.8 and 6.1.1.4'

loop_
_geom_angle_atom_site_label_1
_geom_angle_atom_site_label_2
_geom_angle_atom_site_label_3
_geom_angle
_geom_angle_site_symmetry_1
_geom_angle_site_symmetry_3
O1 Cu1 O1 176.1(4) 2_225 .
O1 Cu1 O2 88.2(2) 2_225 3_525
O1 Cu1 O2 90.8(2) . 3_525
O1 Cu1 O2 90.8(2) 2_225 4_255
O1 Cu1 O2 88.2(2) . 4_255
O2 Cu1 O2 149.9(3) 3_525 4_255
O1 Cu1 Br1 91.93(18) 2_225 .
O1 Cu1 Br1 91.93(18) . .
O2 Cu1 Br1 105.06(17) 3_525 .
O2 Cu1 Br1 105.06(17) 4_255 .
O1 Cu1 Cu1 88.07(18) 2_225 3_525
O1 Cu1 Cu1 88.07(18) . 3_525
O2 Cu1 Cu1 74.94(17) 3_525 3_525
O2 Cu1 Cu1 74.94(17) 4_255 3_525
Br1 Cu1 Cu1 180.0 . 3_525
C13 N1 C9 122.7(9) . .
C13 N1 C8 117.9(9) . .
C9 N1 C8 119.4(9) . .
C1 O1 Cu1 120.6(5) . .
C1 O2 Cu1 130.2(5) . 3_525
O1 C1 O2 126.2(7) . .
O1 C1 C2 116.7(8) . .
O2 C1 C2 117.1(7) . .
C3 C2 C7 118.7(8) . .
C3 C2 C1 121.8(8) . .
C7 C2 C1 119.4(8) . .
C2 C3 C4 121.1(9) . .
C5 C4 C3 119.7(9) . .
C4 C5 C6 121.4(7) . .
C4 C5 C8 122.3(8) . .
C6 C5 C8 116.3(7) . .
C7 C6 C5 117.9(8) . .
C6 C7 C2 121.0(8) . .
C5 C8 N1 109.0(8) . .
N1 C9 C10 119.8(9) . .
C9 C10 C11 119.5(9) . .
C10 C11 C12 119.3(9) . .
C10 C11 C11 120.3(6) . 14_434
C12 C11 C11 120.4(6) . 14_434
C13 C12 C11 118.0(9) . .
N1 C13 C12 120.7(10) . .

loop_
_geom_bond_atom_site_label_1
_geom_bond_atom_site_label_2
_geom_bond_distance
_geom_bond_site_symmetry_2
Cu1 O1 1.909(5) 2_225
Cu1 O1 1.909(5) .
Cu1 O2 2.044(5) 3_525
Cu1 O2 2.044(5) 4_255
Cu1 Br1 2.5779(18) .
Cu1 Cu1 2.853(3) 3_525
N1 C13 1.337(15) .
N1 C9 1.342(13) .
N1 C8 1.518(13) .
O1 C1 1.264(10) .
O2 C1 1.270(11) .
O2 Cu1 2.044(5) 3_525
C1 C2 1.480(11) .
C2 C3 1.371(13) .
C2 C7 1.412(12) .
C3 C4 1.406(13) .
C4 C5 1.364(12) .
C5 C6 1.408(12) .
C5 C8 1.512(12) .
C6 C7 1.402(12) .
C9 C10 1.385(14) .
C10 C11 1.407(12) .
C11 C12 1.407(13) .
C11 C11 1.441(19) 14_434
C12 C13 1.401(15) .
